data_4331029
loop_
_publ_author_name
'K. Paizanos'
'D. Charalampou'
'N. Kourkoumelis'
'D. Kalpogiannaki'
'L. Hadjiarapoglou'
'A. Spanopoulou'
'K. Lazarou'
'M. J. Manos'
'A. J. Tasiopoulos'
'M. Kubicki'
'S. K. Hadjikakou'

_publ_section_title
;
 Synthesis and Structural Characterization of New Cu(I) Complexes with the
 Antithyroid Drug 6-n-Propyl-thiouracil. Study of the Cu(I)-Catalyzed
 Intermolecular Cycloaddition of Iodonium Ylides toward Benzo[b]furans
 with Pharmaceutical Implementations
;
_journal_name_full 'Inorganic Chemistry'
_journal_page_first 12248
_journal_page_last 12259
_journal_paper_doi 10.1021/ic3014255
_journal_volume 51
_journal_year 2012
_chemical_formula_moiety 'C54 H45 Cu2 I2 P3'
_chemical_formula_sum 'C54 H45 Cu2 I2 P3'
_chemical_formula_weight 1167.71
_chemical_name_systematic
; 
 ? 
;
_space_group_IT_number 4
_symmetry_cell_setting monoclinic
_symmetry_space_group_name_Hall 'P 2yb'
_symmetry_space_group_name_H-M 'P 1 21 1'
_atom_sites_solution_hydrogens geom
_atom_sites_solution_primary direct
_atom_sites_solution_secondary difmap
_audit_creation_method SHELXL-97
_cell_angle_alpha 90.00
_cell_angle_beta 105.640(4)
_cell_angle_gamma 90.00
_cell_formula_units_Z 2
_cell_length_a 10.3675(4)
_cell_length_b 20.5572(6)
_cell_length_c 11.7116(4)
_cell_measurement_reflns_used 6256
_cell_measurement_temperature 100(2)
_cell_measurement_theta_max 29.2134
_cell_measurement_theta_min 2.8385
_cell_volume 2403.64(15)
_computing_cell_refinement 'CrysAlis RED'
_computing_data_collection 'CrysAlis CCD'
_computing_data_reduction 'CrysAlis RED'
_computing_molecular_graphics
;
 DIAMOND (Brandenburg, 2006)
 MERCURY (Bruno et al. 2002)
;
_computing_publication_material 'WINGX (Farrugia, 1999)'
_computing_structure_refinement 'SHELXL-97 (Sheldrick, 1997)'
_computing_structure_solution 'SHELXL-97 (Sheldrick, 1997)'
_diffrn_ambient_temperature 100(2)
_diffrn_detector_area_resol_mean 10.4223
_diffrn_measured_fraction_theta_full 0.998
_diffrn_measured_fraction_theta_max 0.998
_diffrn_measurement_device_type 'SuperNova, Dual, Cu at zero, Atlas'
_diffrn_measurement_method '\w scans'
_diffrn_radiation_monochromator mirror
_diffrn_radiation_source 'SuperNova (Mo) x-ray Source'
_diffrn_radiation_type MoK\a
_diffrn_radiation_wavelength 0.71073
_diffrn_reflns_av_R_equivalents 0.0711
_diffrn_reflns_av_sigmaI/netI 0.1052
_diffrn_reflns_limit_h_max 12
_diffrn_reflns_limit_h_min -13
_diffrn_reflns_limit_k_max 25
_diffrn_reflns_limit_k_min -23
_diffrn_reflns_limit_l_max 11
_diffrn_reflns_limit_l_min -14
_diffrn_reflns_number 22356
_diffrn_reflns_theta_full 26.50
_diffrn_reflns_theta_max 26.50
_diffrn_reflns_theta_min 2.84
_exptl_absorpt_coefficient_mu 2.305
_exptl_absorpt_correction_T_max 1.00000
_exptl_absorpt_correction_T_min 0.83913
_exptl_absorpt_correction_type multi-scan
_exptl_absorpt_process_details 'empirical absorption correction (CrysAlis RED, Oxford Diffraction)'
_exptl_crystal_colour colorless
_exptl_crystal_density_diffrn 1.613
_exptl_crystal_description polyhedral
_exptl_crystal_F_000 1156
_exptl_crystal_size_max 0.03
_exptl_crystal_size_mid 0.02
_exptl_crystal_size_min 0.01
_refine_diff_density_max 1.096
_refine_diff_density_min -0.726
_refine_diff_density_rms 0.135
_refine_ls_abs_structure_details 'Flack H D (1983), Acta Cryst. A39, 876-881'
_refine_ls_abs_structure_Flack -0.016(16)
_refine_ls_extinction_method none
_refine_ls_goodness_of_fit_ref 0.971
_refine_ls_hydrogen_treatment constr
_refine_ls_matrix_type full
_refine_ls_number_parameters 550
_refine_ls_number_reflns 9541
_refine_ls_number_restraints 87
_refine_ls_restrained_S_all 0.969
_refine_ls_R_factor_all 0.0715
_refine_ls_R_factor_gt 0.0488
_refine_ls_shift/su_max 0.001
_refine_ls_shift/su_mean 0.000
_refine_ls_structure_factor_coef Fsqd
_refine_ls_weighting_details 'calc w=1/[\s^2^(Fo^2^)+(0.0044P)^2^+0.0000P] where P=(Fo^2^+2Fc^2^)/3'
_refine_ls_weighting_scheme calc
_refine_ls_wR_factor_gt 0.0656
_refine_ls_wR_factor_ref 0.0723
_reflns_number_gt 7625
_reflns_number_total 9541
_reflns_threshold_expression >2sigma(I)
_cod_data_source_file ic3014255_si_002_5.cif
_cod_data_source_block 5_exp_125
_cod_original_sg_symbol_H-M 'P 21'
_cod_database_code 4331029

loop_
_symmetry_equiv_pos_as_xyz
'x, y, z'
'-x, y+1/2, -z'

loop_
_atom_site_label
_atom_site_type_symbol
_atom_site_fract_x
_atom_site_fract_y
_atom_site_fract_z
_atom_site_U_iso_or_equiv
_atom_site_adp_type
_atom_site_occupancy
_atom_site_symmetry_multiplicity
_atom_site_calc_flag
_atom_site_refinement_flags
I1 I 0.30615(4) 0.801179(18) 0.37799(4) 0.01815(10) Uani 1 1 d .
I2 I 0.47873(5) 0.689546(19) 0.14296(4) 0.02496(12) Uani 1 1 d .
Cu1 Cu 0.41355(8) 0.68313(4) 0.35935(7) 0.01762(19) Uani 1 1 d .
Cu2 Cu 0.34342(9) 0.78632(3) 0.17164(7) 0.0210(2) Uani 1 1 d .
P1 P 0.62167(17) 0.68190(8) 0.48571(14) 0.0167(4) Uani 1 1 d .
P2 P 0.25653(19) 0.60606(8) 0.35368(16) 0.0173(4) Uani 1 1 d .
P3 P 0.2510(2) 0.86562(8) 0.04858(16) 0.0210(4) Uani 1 1 d .
C1 C 0.7013(7) 0.6014(3) 0.4992(6) 0.0194(16) Uani 1 1 d .
C2 C 0.7071(7) 0.5686(3) 0.3988(6) 0.0221(17) Uani 1 1 d .
H2 H 0.6758 0.5890 0.3256 0.027 Uiso 1 1 calc R
C3 C 0.7583(7) 0.5062(3) 0.4030(6) 0.0246(12) Uani 1 1 d U
H3 H 0.7626 0.4853 0.3337 0.030 Uiso 1 1 calc R
C4 C 0.8024(7) 0.4754(3) 0.5101(6) 0.0245(11) Uani 1 1 d U
H4 H 0.8376 0.4336 0.5138 0.029 Uiso 1 1 calc R
C5 C 0.7947(7) 0.5068(3) 0.6134(6) 0.0242(11) Uani 1 1 d U
H5 H 0.8228 0.4854 0.6859 0.029 Uiso 1 1 calc R
C6 C 0.7456(7) 0.5694(3) 0.6092(6) 0.0231(12) Uani 1 1 d U
H6 H 0.7418 0.5904 0.6786 0.028 Uiso 1 1 calc R
C7 C 0.6414(7) 0.7054(3) 0.6401(6) 0.0217(17) Uani 1 1 d .
C8 C 0.5386(7) 0.6919(3) 0.6905(5) 0.0181(15) Uani 1 1 d .
H8 H 0.4605 0.6726 0.6449 0.022 Uiso 1 1 calc R
C9 C 0.5502(8) 0.7066(3) 0.8080(6) 0.0258(18) Uani 1 1 d .
H9 H 0.4822 0.6951 0.8421 0.031 Uiso 1 1 calc R
C10 C 0.6624(8) 0.7385(3) 0.8749(6) 0.0279(19) Uani 1 1 d .
H10 H 0.6694 0.7494 0.9534 0.034 Uiso 1 1 calc R
C11 C 0.7647(8) 0.7540(3) 0.8241(6) 0.0284(19) Uani 1 1 d .
H11 H 0.8403 0.7758 0.8683 0.034 Uiso 1 1 calc R
C12 C 0.7542(7) 0.7371(3) 0.7073(6) 0.0224(17) Uani 1 1 d .
H12 H 0.8236 0.7471 0.6739 0.027 Uiso 1 1 calc R
C13 C 0.7379(7) 0.7370(3) 0.4388(6) 0.0180(16) Uani 1 1 d .
C14 C 0.8494(8) 0.7165(4) 0.4090(6) 0.0275(19) Uani 1 1 d .
H14 H 0.8722 0.6726 0.4131 0.033 Uiso 1 1 calc R
C15 C 0.9295(8) 0.7627(3) 0.3720(6) 0.0284(19) Uani 1 1 d .
H15 H 1.0061 0.7493 0.3518 0.034 Uiso 1 1 calc R
C16 C 0.8963(8) 0.8266(4) 0.3654(6) 0.0271(19) Uani 1 1 d .
H16 H 0.9498 0.8567 0.3402 0.033 Uiso 1 1 calc R
C17 C 0.7839(8) 0.8471(3) 0.3958(6) 0.0247(18) Uani 1 1 d .
H17 H 0.7623 0.8911 0.3922 0.030 Uiso 1 1 calc R
C18 C 0.7022(7) 0.8024(4) 0.4320(5) 0.0234(16) Uani 1 1 d .
H18 H 0.6252 0.8160 0.4513 0.028 Uiso 1 1 calc R
C19 C 0.3147(7) 0.5230(3) 0.3353(6) 0.0202(17) Uani 1 1 d .
C20 C 0.2580(8) 0.4855(3) 0.2368(6) 0.0246(18) Uani 1 1 d .
H20 H 0.1883 0.5018 0.1759 0.029 Uiso 1 1 calc R
C21 C 0.3062(8) 0.4233(3) 0.2299(7) 0.036(2) Uani 1 1 d .
H21 H 0.2695 0.3981 0.1631 0.043 Uiso 1 1 calc R
C22 C 0.4070(8) 0.3982(3) 0.3199(7) 0.031(2) Uani 1 1 d .
H22 H 0.4374 0.3560 0.3143 0.037 Uiso 1 1 calc R
C23 C 0.4629(8) 0.4349(3) 0.4175(6) 0.0268(18) Uani 1 1 d .
H23 H 0.5315 0.4179 0.4785 0.032 Uiso 1 1 calc R
C24 C 0.4168(7) 0.4980(3) 0.4257(6) 0.0226(17) Uani 1 1 d .
H24 H 0.4551 0.5233 0.4920 0.027 Uiso 1 1 calc R
C25 C 0.2006(7) 0.5985(3) 0.4883(6) 0.0210(16) Uani 1 1 d .
C26 C 0.1848(7) 0.6549(3) 0.5496(6) 0.0226(17) Uani 1 1 d .
H26 H 0.2062 0.6950 0.5230 0.027 Uiso 1 1 calc R
C27 C 0.1377(8) 0.6519(3) 0.6499(7) 0.0288(19) Uani 1 1 d .
H27 H 0.1255 0.6899 0.6890 0.035 Uiso 1 1 calc R
C28 C 0.1092(7) 0.5923(4) 0.6910(6) 0.0301(19) Uani 1 1 d .
H28 H 0.0786 0.5895 0.7585 0.036 Uiso 1 1 calc R
C29 C 0.1267(8) 0.5369(3) 0.6311(6) 0.0261(19) Uani 1 1 d .
H29 H 0.1076 0.4967 0.6593 0.031 Uiso 1 1 calc R
C30 C 0.1711(7) 0.5390(3) 0.5321(6) 0.0215(16) Uani 1 1 d .
H30 H 0.1818 0.5006 0.4935 0.026 Uiso 1 1 calc R
C31 C 0.0999(7) 0.6130(3) 0.2376(6) 0.0191(16) Uani 1 1 d .
C32 C 0.0980(9) 0.6462(4) 0.1344(7) 0.038(2) Uani 1 1 d .
H32 H 0.1754 0.6670 0.1275 0.045 Uiso 1 1 calc R
C33 C -0.0163(9) 0.6491(4) 0.0417(7) 0.043(2) Uani 1 1 d .
H33 H -0.0141 0.6695 -0.0286 0.052 Uiso 1 1 calc R
C34 C -0.1339(8) 0.6221(3) 0.0525(7) 0.038(2) Uani 1 1 d .
H34 H -0.2120 0.6257 -0.0089 0.045 Uiso 1 1 calc R
C35 C -0.1345(8) 0.5899(3) 0.1540(6) 0.0297(18) Uani 1 1 d .
H35 H -0.2137 0.5712 0.1609 0.036 Uiso 1 1 calc R
C36 C -0.0207(7) 0.5844(3) 0.2465(6) 0.0267(18) Uani 1 1 d .
H36 H -0.0232 0.5619 0.3147 0.032 Uiso 1 1 calc R
C37 C 0.0948(8) 0.8970(4) 0.0702(6) 0.0354(11) Uani 1 1 d U
C38 C 0.0598(9) 0.9625(4) 0.0600(6) 0.0372(11) Uani 1 1 d U
H38 H 0.1199 0.9939 0.0488 0.045 Uiso 1 1 calc R
C39 C -0.0675(9) 0.9798(4) 0.0671(6) 0.0399(11) Uani 1 1 d U
H39 H -0.0928 1.0234 0.0588 0.048 Uiso 1 1 calc R
C40 C -0.1569(9) 0.9345(4) 0.0861(6) 0.0412(11) Uani 1 1 d U
H40 H -0.2414 0.9474 0.0905 0.049 Uiso 1 1 calc R
C41 C -0.1206(9) 0.8696(4) 0.0985(6) 0.0399(11) Uani 1 1 d U
H41 H -0.1813 0.8389 0.1109 0.048 Uiso 1 1 calc R
C42 C 0.0037(8) 0.8500(4) 0.0926(6) 0.0375(11) Uani 1 1 d U
H42 H 0.0283 0.8065 0.1031 0.045 Uiso 1 1 calc R
C43 C 0.2033(7) 0.8512(3) -0.1103(6) 0.0180(16) Uani 1 1 d .
C44 C 0.2969(8) 0.8219(3) -0.1604(6) 0.0247(12) Uani 1 1 d U
H44 H 0.3792 0.8089 -0.1114 0.030 Uiso 1 1 calc R
C45 C 0.2693(7) 0.8117(3) -0.2815(6) 0.0241(11) Uani 1 1 d U
H45 H 0.3332 0.7931 -0.3138 0.029 Uiso 1 1 calc R
C46 C 0.1463(8) 0.8296(3) -0.3534(6) 0.0229(12) Uani 1 1 d U
H46 H 0.1272 0.8224 -0.4347 0.027 Uiso 1 1 calc R
C47 C 0.0499(8) 0.8582(3) -0.3069(6) 0.0270(18) Uani 1 1 d .
H47 H -0.0337 0.8695 -0.3558 0.032 Uiso 1 1 calc R
C48 C 0.0817(8) 0.8694(3) -0.1861(6) 0.0229(18) Uani 1 1 d .
H48 H 0.0190 0.8898 -0.1546 0.027 Uiso 1 1 calc R
C49 C 0.3645(8) 0.9357(3) 0.0669(6) 0.0245(18) Uani 1 1 d .
C50 C 0.4185(9) 0.9586(3) 0.1827(7) 0.037(2) Uani 1 1 d .
H50 H 0.3955 0.9389 0.2459 0.045 Uiso 1 1 calc R
C51 C 0.5062(8) 1.0106(4) 0.2022(8) 0.042(2) Uani 1 1 d .
H51 H 0.5421 1.0258 0.2790 0.050 Uiso 1 1 calc R
C52 C 0.5409(8) 1.0401(4) 0.1095(8) 0.038(2) Uani 1 1 d .
H52 H 0.5994 1.0753 0.1234 0.046 Uiso 1 1 calc R
C53 C 0.4889(8) 1.0173(3) -0.0037(8) 0.034(2) Uani 1 1 d .
H53 H 0.5136 1.0366 -0.0665 0.041 Uiso 1 1 calc R
C54 C 0.3990(8) 0.9652(3) -0.0249(7) 0.032(2) Uani 1 1 d .
H54 H 0.3624 0.9507 -0.1020 0.039 Uiso 1 1 calc R

loop_
_atom_site_aniso_label
_atom_site_aniso_U_11
_atom_site_aniso_U_22
_atom_site_aniso_U_33
_atom_site_aniso_U_23
_atom_site_aniso_U_13
_atom_site_aniso_U_12
I1 0.0219(3) 0.0156(2) 0.0181(2) -0.0004(2) 0.0075(2) 0.0004(2)
I2 0.0366(3) 0.0230(2) 0.0182(2) 0.0035(2) 0.0123(2) 0.0102(2)
Cu1 0.0187(5) 0.0162(4) 0.0171(4) 0.0008(4) 0.0034(4) -0.0017(4)
Cu2 0.0234(5) 0.0208(5) 0.0179(5) 0.0005(4) 0.0042(4) 0.0033(4)
P1 0.0175(10) 0.0155(9) 0.0177(9) 0.0005(8) 0.0060(8) -0.0001(8)
P2 0.0192(11) 0.0160(9) 0.0160(10) 0.0013(8) 0.0034(8) -0.0027(8)
P3 0.0302(13) 0.0191(9) 0.0132(10) -0.0013(8) 0.0052(9) 0.0037(9)
C1 0.015(4) 0.013(3) 0.028(4) 0.003(3) 0.002(3) -0.002(3)
C2 0.020(4) 0.021(4) 0.025(4) 0.004(3) 0.005(4) -0.001(3)
C3 0.027(3) 0.021(2) 0.024(2) 0.004(2) 0.004(2) 0.003(2)
C4 0.026(3) 0.020(2) 0.025(2) 0.0054(18) 0.004(2) 0.003(2)
C5 0.027(3) 0.020(2) 0.024(2) 0.0075(19) 0.004(2) 0.002(2)
C6 0.025(3) 0.021(2) 0.022(3) 0.005(2) 0.005(2) 0.002(2)
C7 0.023(4) 0.017(4) 0.027(4) 0.007(3) 0.011(4) 0.007(3)
C8 0.017(4) 0.020(3) 0.016(3) -0.004(3) 0.003(3) 0.001(3)
C9 0.031(5) 0.021(4) 0.032(4) 0.008(3) 0.020(4) 0.005(3)
C10 0.049(6) 0.016(4) 0.018(4) 0.004(3) 0.006(4) 0.015(4)
C11 0.035(5) 0.032(4) 0.015(4) -0.003(3) 0.003(4) 0.000(4)
C12 0.013(4) 0.023(4) 0.029(4) 0.008(3) 0.002(3) -0.007(3)
C13 0.016(4) 0.018(4) 0.018(4) 0.003(3) 0.001(3) -0.005(3)
C14 0.030(5) 0.032(4) 0.020(4) 0.004(3) 0.007(4) 0.000(4)
C15 0.024(5) 0.031(4) 0.033(5) 0.003(4) 0.012(4) -0.004(4)
C16 0.029(5) 0.040(5) 0.012(4) 0.003(3) 0.004(4) -0.011(4)
C17 0.029(5) 0.017(4) 0.024(4) -0.002(3) -0.001(4) -0.004(3)
C18 0.023(4) 0.025(4) 0.022(4) -0.004(4) 0.006(3) -0.003(4)
C19 0.029(5) 0.014(3) 0.021(4) 0.002(3) 0.011(4) 0.001(3)
C20 0.035(5) 0.019(4) 0.016(4) 0.000(3) -0.001(4) 0.001(3)
C21 0.039(6) 0.028(4) 0.036(5) -0.008(4) 0.004(4) 0.004(4)
C22 0.032(5) 0.019(4) 0.044(5) 0.004(4) 0.014(4) 0.001(4)
C23 0.022(5) 0.021(4) 0.033(5) 0.012(4) 0.000(4) 0.000(3)
C24 0.025(5) 0.016(4) 0.022(4) 0.006(3) -0.001(4) -0.003(3)
C25 0.021(4) 0.018(4) 0.022(4) 0.001(3) 0.003(3) -0.002(3)
C26 0.019(4) 0.024(4) 0.024(4) 0.005(3) 0.004(4) -0.001(3)
C27 0.032(5) 0.027(4) 0.033(5) -0.006(4) 0.018(4) 0.000(4)
C28 0.022(5) 0.048(5) 0.020(4) 0.009(4) 0.005(4) 0.008(4)
C29 0.036(5) 0.014(4) 0.027(4) 0.001(3) 0.006(4) 0.000(3)
C30 0.021(4) 0.022(4) 0.022(4) 0.001(3) 0.007(4) 0.001(3)
C31 0.023(4) 0.014(3) 0.018(4) -0.004(3) 0.001(3) 0.003(3)
C32 0.029(5) 0.036(5) 0.039(5) 0.021(4) -0.008(4) -0.009(4)
C33 0.047(6) 0.042(5) 0.026(5) 0.019(4) -0.013(4) -0.012(5)
C34 0.022(5) 0.033(5) 0.044(6) 0.005(4) -0.015(4) 0.002(4)
C35 0.018(4) 0.041(5) 0.028(4) -0.008(4) 0.002(4) 0.003(4)
C36 0.016(4) 0.037(4) 0.024(4) 0.004(3) -0.001(4) 0.001(4)
C37 0.035(3) 0.053(2) 0.014(2) -0.003(2) 0.001(2) 0.018(2)
C38 0.037(3) 0.054(2) 0.016(2) -0.004(2) 0.000(2) 0.019(2)
C39 0.038(3) 0.059(2) 0.018(2) -0.005(2) 0.000(2) 0.021(2)
C40 0.037(3) 0.064(3) 0.019(2) -0.005(2) 0.002(2) 0.020(2)
C41 0.036(3) 0.063(2) 0.018(2) -0.002(2) 0.001(2) 0.017(2)
C42 0.035(3) 0.058(2) 0.016(2) -0.001(2) 0.000(2) 0.017(2)
C43 0.021(4) 0.010(3) 0.022(4) -0.001(3) 0.005(3) 0.002(3)
C44 0.030(3) 0.024(3) 0.021(2) -0.001(2) 0.010(2) -0.004(2)
C45 0.031(3) 0.024(2) 0.021(2) -0.002(2) 0.012(2) -0.004(2)
C46 0.031(3) 0.023(3) 0.018(3) -0.003(2) 0.013(2) -0.005(2)
C47 0.027(5) 0.039(4) 0.014(4) -0.002(3) 0.003(4) 0.000(4)
C48 0.025(5) 0.030(4) 0.019(4) -0.004(3) 0.015(4) 0.004(4)
C49 0.034(5) 0.020(4) 0.021(4) -0.003(3) 0.009(4) 0.007(3)
C50 0.049(6) 0.030(4) 0.032(5) -0.001(4) 0.008(5) 0.004(4)
C51 0.039(6) 0.042(5) 0.043(6) -0.020(4) 0.009(5) -0.008(4)
C52 0.032(6) 0.023(4) 0.055(6) -0.007(4) 0.003(5) -0.006(4)
C53 0.030(5) 0.020(4) 0.047(6) 0.007(4) 0.001(4) -0.003(4)
C54 0.039(6) 0.026(4) 0.026(4) 0.005(4) -0.001(4) 0.002(4)

loop_
_atom_type_symbol
_atom_type_description
_atom_type_scat_dispersion_real
_atom_type_scat_dispersion_imag
_atom_type_scat_source
C C 0.0033 0.0016 'International Tables Vol C Tables 4.2.6.8 and 6.1.1.4'
H H 0.0000 0.0000 'International Tables Vol C Tables 4.2.6.8 and 6.1.1.4'
P P 0.1023 0.0942 'International Tables Vol C Tables 4.2.6.8 and 6.1.1.4'
Cu Cu 0.3201 1.2651 'International Tables Vol C Tables 4.2.6.8 and 6.1.1.4'
I I -0.4742 1.8119 'International Tables Vol C Tables 4.2.6.8 and 6.1.1.4'

loop_
_geom_angle_atom_site_label_1
_geom_angle_atom_site_label_2
_geom_angle_atom_site_label_3
_geom_angle
Cu2 I1 Cu1 69.34(3)
Cu2 I2 Cu1 68.63(3)
P2 Cu1 P1 124.30(7)
P2 Cu1 I1 108.82(6)
P1 Cu1 I1 107.34(5)
P2 Cu1 I2 110.77(5)
P1 Cu1 I2 99.93(5)
I1 Cu1 I2 103.67(3)
P2 Cu1 Cu2 116.35(6)
P1 Cu1 Cu2 119.14(5)
I1 Cu1 Cu2 53.18(2)
I2 Cu1 Cu2 51.14(2)
P3 Cu2 I2 130.98(6)
P3 Cu2 I1 112.12(5)
I2 Cu2 I1 116.88(3)
P3 Cu2 Cu1 166.89(6)
I2 Cu2 Cu1 60.23(2)
I1 Cu2 Cu1 57.48(2)
C7 P1 C1 103.0(3)
C7 P1 C13 103.0(3)
C1 P1 C13 105.3(3)
C7 P1 Cu1 118.4(2)
C1 P1 Cu1 113.1(2)
C13 P1 Cu1 112.5(2)
C31 P2 C25 103.0(3)
C31 P2 C19 103.8(3)
C25 P2 C19 102.2(3)
C31 P2 Cu1 117.2(2)
C25 P2 Cu1 115.3(2)
C19 P2 Cu1 113.4(2)
C43 P3 C37 101.1(3)
C43 P3 C49 103.7(3)
C37 P3 C49 105.8(3)
C43 P3 Cu2 119.8(2)
C37 P3 Cu2 114.5(3)
C49 P3 Cu2 110.5(2)
C2 C1 C6 118.5(6)
C2 C1 P1 119.5(5)
C6 C1 P1 121.8(5)
C1 C2 C3 122.0(7)
C1 C2 H2 119.0
C3 C2 H2 119.0
C4 C3 C2 119.5(7)
C4 C3 H3 120.3
C2 C3 H3 120.3
C3 C4 C5 119.9(6)
C3 C4 H4 120.0
C5 C4 H4 120.0
C6 C5 C4 120.5(7)
C6 C5 H5 119.7
C4 C5 H5 119.7
C5 C6 C1 119.6(7)
C5 C6 H6 120.2
C1 C6 H6 120.2
C8 C7 C12 118.9(6)
C8 C7 P1 118.5(5)
C12 C7 P1 122.6(5)
C7 C8 C9 120.8(7)
C7 C8 H8 119.6
C9 C8 H8 119.6
C10 C9 C8 120.2(7)
C10 C9 H9 119.9
C8 C9 H9 119.9
C9 C10 C11 119.4(7)
C9 C10 H10 120.3
C11 C10 H10 120.3
C10 C11 C12 120.0(7)
C10 C11 H11 120.0
C12 C11 H11 120.0
C7 C12 C11 120.6(7)
C7 C12 H12 119.7
C11 C12 H12 119.7
C14 C13 C18 121.0(6)
C14 C13 P1 123.7(5)
C18 C13 P1 115.2(5)
C13 C14 C15 118.9(7)
C13 C14 H14 120.6
C15 C14 H14 120.6
C16 C15 C14 120.8(7)
C16 C15 H15 119.6
C14 C15 H15 119.6
C15 C16 C17 120.1(7)
C15 C16 H16 119.9
C17 C16 H16 119.9
C16 C17 C18 120.4(7)
C16 C17 H17 119.8
C18 C17 H17 119.8
C17 C18 C13 118.8(7)
C17 C18 H18 120.6
C13 C18 H18 120.6
C24 C19 C20 119.9(6)
C24 C19 P2 117.6(5)
C20 C19 P2 122.5(6)
C19 C20 C21 119.1(7)
C19 C20 H20 120.5
C21 C20 H20 120.5
C22 C21 C20 121.1(7)
C22 C21 H21 119.4
C20 C21 H21 119.4
C23 C22 C21 120.1(7)
C23 C22 H22 120.0
C21 C22 H22 120.0
C22 C23 C24 119.8(7)
C22 C23 H23 120.1
C24 C23 H23 120.1
C19 C24 C23 120.0(7)
C19 C24 H24 120.0
C23 C24 H24 120.0
C30 C25 C26 118.2(6)
C30 C25 P2 123.0(5)
C26 C25 P2 118.8(5)
C27 C26 C25 121.0(6)
C27 C26 H26 119.5
C25 C26 H26 119.5
C28 C27 C26 119.4(6)
C28 C27 H27 120.3
C26 C27 H27 120.3
C29 C28 C27 119.3(7)
C29 C28 H28 120.4
C27 C28 H28 120.4
C30 C29 C28 122.0(6)
C30 C29 H29 119.0
C28 C29 H29 119.0
C29 C30 C25 120.1(6)
C29 C30 H30 120.0
C25 C30 H30 120.0
C32 C31 C36 117.8(7)
C32 C31 P2 119.4(6)
C36 C31 P2 122.8(5)
C33 C32 C31 121.1(8)
C33 C32 H32 119.5
C31 C32 H32 119.5
C32 C33 C34 120.4(8)
C32 C33 H33 119.8
C34 C33 H33 119.8
C35 C34 C33 119.3(8)
C35 C34 H34 120.4
C33 C34 H34 120.4
C34 C35 C36 121.5(7)
C34 C35 H35 119.2
C36 C35 H35 119.2
C35 C36 C31 119.8(7)
C35 C36 H36 120.1
C31 C36 H36 120.1
C38 C37 C42 120.0(8)
C38 C37 P3 123.5(7)
C42 C37 P3 116.4(6)
C39 C38 C37 118.3(8)
C39 C38 H38 120.9
C37 C38 H38 120.9
C40 C39 C38 121.9(8)
C40 C39 H39 119.1
C38 C39 H39 119.1
C39 C40 C41 119.6(8)
C39 C40 H40 120.2
C41 C40 H40 120.2
C42 C41 C40 120.8(9)
C42 C41 H41 119.6
C40 C41 H41 119.6
C41 C42 C37 119.4(8)
C41 C42 H42 120.3
C37 C42 H42 120.3
C48 C43 C44 117.6(6)
C48 C43 P3 124.2(5)
C44 C43 P3 118.1(6)
C45 C44 C43 121.3(7)
C45 C44 H44 119.4
C43 C44 H44 119.4
C46 C45 C44 119.2(7)
C46 C45 H45 120.4
C44 C45 H45 120.4
C45 C46 C47 121.2(7)
C45 C46 H46 119.4
C47 C46 H46 119.4
C48 C47 C46 118.2(7)
C48 C47 H47 120.9
C46 C47 H47 120.9
C43 C48 C47 122.4(7)
C43 C48 H48 118.8
C47 C48 H48 118.8
C54 C49 C50 119.4(7)
C54 C49 P3 123.6(6)
C50 C49 P3 116.9(5)
C51 C50 C49 119.6(7)
C51 C50 H50 120.2
C49 C50 H50 120.2
C52 C51 C50 120.7(8)
C52 C51 H51 119.6
C50 C51 H51 119.6
C53 C52 C51 119.7(8)
C53 C52 H52 120.2
C51 C52 H52 120.2
C52 C53 C54 120.2(8)
C52 C53 H53 119.9
C54 C53 H53 119.9
C49 C54 C53 120.4(7)
C49 C54 H54 119.8
C53 C54 H54 119.8

loop_
_geom_bond_atom_site_label_1
_geom_bond_atom_site_label_2
_geom_bond_distance
I1 Cu2 2.5663(9)
I1 Cu1 2.7032(9)
I2 Cu2 2.5085(9)
I2 Cu1 2.7963(8)
Cu1 P2 2.2597(19)
Cu1 P1 2.264(2)
Cu1 Cu2 2.9998(11)
Cu2 P3 2.2153(19)
P1 C7 1.829(7)
P1 C1 1.837(7)
P1 C13 1.842(7)
P2 C31 1.821(7)
P2 C25 1.827(7)
P2 C19 1.842(6)
P3 C43 1.817(7)
P3 C37 1.823(8)
P3 C49 1.835(7)
C1 C2 1.370(9)
C1 C6 1.409(9)
C2 C3 1.385(9)
C2 H2 0.9300
C3 C4 1.368(9)
C3 H3 0.9300
C4 C5 1.393(9)
C4 H4 0.9300
C5 C6 1.380(8)
C5 H5 0.9300
C6 H6 0.9300
C7 C8 1.379(8)
C7 C12 1.383(9)
C8 C9 1.382(8)
C8 H8 0.9300
C9 C10 1.380(10)
C9 H9 0.9300
C10 C11 1.386(10)
C10 H10 0.9300
C11 C12 1.387(9)
C11 H11 0.9300
C12 H12 0.9300
C13 C14 1.361(9)
C13 C18 1.391(9)
C14 C15 1.405(9)
C14 H14 0.9300
C15 C16 1.355(9)
C15 H15 0.9300
C16 C17 1.373(10)
C16 H16 0.9300
C17 C18 1.391(9)
C17 H17 0.9300
C18 H18 0.9300
C19 C24 1.379(9)
C19 C20 1.381(9)
C20 C21 1.383(9)
C20 H20 0.9300
C21 C22 1.369(10)
C21 H21 0.9300
C22 C23 1.362(10)
C22 H22 0.9300
C23 C24 1.396(9)
C23 H23 0.9300
C24 H24 0.9300
C25 C30 1.392(8)
C25 C26 1.396(8)
C26 C27 1.390(9)
C26 H26 0.9300
C27 C28 1.378(9)
C27 H27 0.9300
C28 C29 1.375(9)
C28 H28 0.9300
C29 C30 1.359(9)
C29 H29 0.9300
C30 H30 0.9300
C31 C32 1.384(9)
C31 C36 1.411(9)
C32 C33 1.375(11)
C32 H32 0.9300
C33 C34 1.377(10)
C33 H33 0.9300
C34 C35 1.363(10)
C34 H34 0.9300
C35 C36 1.374(9)
C35 H35 0.9300
C36 H36 0.9300
C37 C38 1.392(10)
C37 C42 1.424(11)
C38 C39 1.390(10)
C38 H38 0.9300
C39 C40 1.374(11)
C39 H39 0.9300
C40 C41 1.384(10)
C40 H40 0.9300
C41 C42 1.369(10)
C41 H41 0.9300
C42 H42 0.9300
C43 C48 1.383(9)
C43 C44 1.398(9)
C44 C45 1.386(9)
C44 H44 0.9300
C45 C46 1.375(9)
C45 H45 0.9300
C46 C47 1.391(9)
C46 H46 0.9300
C47 C48 1.383(9)
C47 H47 0.9300
C48 H48 0.9300
C49 C54 1.364(9)
C49 C50 1.401(10)
C50 C51 1.383(10)
C50 H50 0.9300
C51 C52 1.373(10)
C51 H51 0.9300
C52 C53 1.372(11)
C52 H52 0.9300
C53 C54 1.397(9)
C53 H53 0.9300
C54 H54 0.9300
